data_2005066
loop_
_publ_author_name
'Basu Baul, T. S.'
'Tiekink, E. R. T.'

_publ_section_title
;
 Polymeric [<i>p</i>-(2-Hydroxy-5-methylphenylazo)benzoato]trimethyltin
;
_journal_issue 6
_journal_name_full 'Acta Crystallographica Section C'
_journal_page_first 1428
_journal_page_last 1430
_journal_paper_doi 10.1107/S0108270196001990
_journal_volume 52
_journal_year 1996
_chemical_formula_iupac '[Sn (C14 H11 N2 O3) (C1 H3)3]n'
_chemical_formula_moiety 'C17 H20 N2 O3 Sn'
_chemical_formula_sum 'C17 H20 N2 O3 Sn'
_chemical_formula_weight 419.05
_space_group_IT_number 15
_symmetry_cell_setting monoclinic
_symmetry_space_group_name_Hall '-C 2yc'
_symmetry_space_group_name_H-M 'C 1 2/c 1'
_cell_angle_alpha 90.
_cell_angle_beta 98.27(1)
_cell_angle_gamma 90.
_cell_formula_units_Z 8
_cell_length_a 13.165(3)
_cell_length_b 9.530(5)
_cell_length_c 28.924(2)
_cell_measurement_reflns_used 25
_cell_measurement_temperature 293
_cell_measurement_theta_max 23.9
_cell_measurement_theta_min 21.6
_cell_volume 3591(2)
_computing_cell_refinement 'MSC/AFC Diffractometer Control Software'
_computing_data_collection
;
MSC/AFC Diffractometer Control Software
(Molecular Structure Corporation, 1988)
;
_computing_data_reduction 'TEXSAN (Molecular Structure Corporation, 1992)'
_computing_publication_material TEXSAN
_computing_structure_refinement 'TEXSAN; all reflection data used'
_diffrn_ambient_temperature 293
_diffrn_measurement_device 'Rigaku AFC6R'
_diffrn_measurement_method \w/2\q
_diffrn_radiation_monochromator graphite
_diffrn_radiation_source 'Rigaku rotating anode'
_diffrn_radiation_type MoK\a
_diffrn_radiation_wavelength 0.7107
_diffrn_reflns_av_R_equivalents 0.0356
_diffrn_reflns_av_sigmaI/netI 13.9
_diffrn_reflns_limit_h_max 17
_diffrn_reflns_limit_h_min 0
_diffrn_reflns_limit_k_max 12
_diffrn_reflns_limit_k_min 0
_diffrn_reflns_limit_l_max 37
_diffrn_reflns_limit_l_min -37
_diffrn_reflns_number 4605
_diffrn_reflns_theta_max 27.5
_diffrn_reflns_theta_min 3.0
_diffrn_standards_decay_% 0.58
_diffrn_standards_interval_count 400
_diffrn_standards_number 3
_exptl_absorpt_coefficient_mu 1.438
_exptl_absorpt_correction_T_max 0.825
_exptl_absorpt_correction_T_min 0.627
_exptl_absorpt_correction_type analytical
_exptl_absorpt_process_details 'Tompa analytical'
_exptl_crystal_colour red
_exptl_crystal_density_diffrn 1.550
_exptl_crystal_description block
_exptl_crystal_F_000 1680.00
_exptl_crystal_size_max 0.39
_exptl_crystal_size_mid 0.16
_exptl_crystal_size_min 0.14
_refine_diff_density_max 0.95
_refine_diff_density_min -0.64
_refine_ls_extinction_method none
_refine_ls_goodness_of_fit_all 1.572
_refine_ls_goodness_of_fit_obs 1.572
_refine_ls_hydrogen_treatment noref
_refine_ls_matrix_type full
_refine_ls_number_parameters 208
_refine_ls_number_reflns 4160
_refine_ls_number_restraints 0
_refine_ls_R_factor_all 0.0639
_refine_ls_R_factor_obs 0.0639
_refine_ls_shift/esd_max 0.0007
_refine_ls_structure_factor_coef Fsqd
_refine_ls_weighting_scheme sigma
_refine_ls_wR_factor_all 0.0848
_refine_ls_wR_factor_obs 0.0848
_reflns_number_observed 4160
_reflns_number_total 4160
_cod_data_source_file ta1087.cif
_cod_data_source_block me3snd2
_cod_original_cell_volume 3591.0(10)
_cod_original_sg_symbol_H-M 'C 2/c'
_cod_database_code 2005066

loop_
_symmetry_equiv_pos_as_xyz
'   +x,   +y,   +z'
'   -x,   +y,1/2-z'
'   -x,   -y,   -z'
'   +x,   -y,1/2+z'
1/2+x,1/2+y,z
1/2-x,1/2+y,1/2-z
1/2-x,1/2-y,-z
1/2+x,1/2-y,1/2+z

loop_
_atom_site_aniso_label
_atom_site_aniso_U_11
_atom_site_aniso_U_22
_atom_site_aniso_U_33
_atom_site_aniso_U_12
_atom_site_aniso_U_13
_atom_site_aniso_U_23
Sn 0.0560(2) 0.0438(2) 0.0487(2) -0.0022(2) 0.02110(10) -0.00130(10)
O(1) 0.070(2) 0.048(2) 0.057(2) -0.004(2) 0.0270(10) -0.0110(10)
O(2) 0.085(2) 0.052(2) 0.0430(10) 0.005(2) 0.027(2) 0.0040(10)
O(3) 0.108(3) 0.086(3) 0.066(2) 0.004(2) 0.045(2) 0.006(2)
N(1) 0.058(2) 0.062(2) 0.043(2) 0.010(2) 0.017(2) -0.004(2)
N(2) 0.053(2) 0.062(2) 0.044(2) 0.008(2) 0.012(2) -0.009(2)
C(1) 0.052(2) 0.047(2) 0.042(2) 0.011(2) 0.010(2) 0.001(2)
C(2) 0.049(2) 0.045(2) 0.040(2) 0.006(2) 0.013(2) 0.000(2)
C(3) 0.074(3) 0.045(2) 0.047(2) 0.000(2) 0.028(2) 0.000(2)
C(4) 0.070(3) 0.051(3) 0.053(2) 0.001(2) 0.024(2) -0.005(2)
C(5) 0.052(2) 0.054(2) 0.042(2) 0.008(2) 0.014(2) -0.001(2)
C(6) 0.064(3) 0.061(3) 0.054(2) -0.002(2) 0.028(2) 0.001(2)
C(7) 0.061(3) 0.047(2) 0.057(2) 0.001(2) 0.020(2) -0.004(2)
C(8) 0.049(3) 0.074(3) 0.040(2) 0.014(2) 0.008(2) -0.008(2)
C(9) 0.059(3) 0.079(4) 0.051(2) 0.012(3) 0.008(2) -0.012(2)
C(10) 0.070(3) 0.089(4) 0.057(3) 0.025(3) -0.003(2) -0.025(3)
C(10') 0.099(5) 0.100(5) 0.096(4) 0.016(4) 0.000(3) -0.046(4)
C(11) 0.078(4) 0.111(5) 0.042(2) 0.042(4) 0.002(2) -0.019(3)
C(12) 0.085(4) 0.113(5) 0.041(2) 0.029(4) 0.023(2) 0.002(3)
C(13) 0.070(3) 0.077(3) 0.042(2) 0.018(3) 0.014(2) 0.003(2)
C(21) 0.090(4) 0.049(3) 0.065(3) -0.002(3) 0.039(3) -0.002(2)
C(31) 0.059(3) 0.055(3) 0.064(3) -0.003(2) 0.013(2) -0.004(2)
C(41) 0.061(3) 0.070(3) 0.059(3) 0.008(2) 0.016(2) 0.003(2)

loop_
_atom_site_label
_atom_site_fract_x
_atom_site_fract_y
_atom_site_fract_z
_atom_site_U_iso_or_equiv
_atom_site_thermal_displace_type
Sn 0.29093(2) 0.29113(3) 0.23552(1) 0.04819(8) Uij
O(1) 0.3224(2) 0.1550(3) 0.18053(9) 0.0563(9) Uij
O(2) 0.2442(2) -0.0300(3) 0.20570(9) 0.0581(9) Uij
O(3) 0.4773(3) -0.2629(4) -0.0576(1) 0.083(1) Uij
N(1) 0.3901(3) -0.2640(4) 0.0168(1) 0.053(1) Uij
N(2) 0.3595(3) -0.3885(4) 0.0111(1) 0.053(1) Uij
C(1) 0.2939(3) 0.0262(4) 0.1774(1) 0.046(1) Uij
C(2) 0.3226(3) -0.0526(4) 0.1364(1) 0.044(1) Uij
C(3) 0.2904(3) -0.1907(4) 0.1282(1) 0.054(1) Uij
C(4) 0.3123(4) -0.2635(5) 0.0898(1) 0.057(1) Uij
C(5) 0.3655(3) -0.1980(5) 0.0582(1) 0.049(1) Uij
C(6) 0.3989(3) -0.0614(5) 0.0661(1) 0.058(1) Uij
C(7) 0.3771(3) 0.0111(4) 0.1050(1) 0.054(1) Uij
C(8) 0.3854(3) -0.4552(5) -0.0289(1) 0.054(1) Uij
C(9) 0.3512(3) -0.5928(5) -0.0348(1) 0.063(1) Uij
C(10) 0.3707(4) -0.6756(6) -0.0720(2) 0.073(2) Uij
C(10') 0.3313(5) -0.8228(7) -0.0783(2) 0.100(2) Uij
C(11) 0.4277(4) -0.6137(7) -0.1033(2) 0.078(2) Uij
C(12) 0.4631(4) -0.4783(7) -0.0983(2) 0.078(2) Uij
C(13) 0.4427(4) -0.3952(6) -0.0612(1) 0.063(1) Uij
C(21) 0.3601(4) 0.4560(5) 0.2023(2) 0.065(1) Uij
C(31) 0.1277(3) 0.2779(5) 0.2245(2) 0.059(1) Uij
C(41) 0.3866(3) 0.1874(5) 0.2902(1) 0.063(1) Uij
H(1) 0.4478 -0.2280 -0.0265 0.0834 Uij
H(3) 0.2517 -0.2365 0.1501 0.0645 Uij
H(4) 0.2904 -0.3603 0.0849 0.0678 Uij
H(6) 0.4379 -0.0160 0.0443 0.0694 Uij
H(7) 0.4003 0.1072 0.1101 0.0645 Uij
H(9) 0.3121 -0.6326 -0.0120 0.0755 Uij
H(10a) 0.2570 -0.8221 -0.0818 0.1196 Uij
H(10b) 0.3533 -0.8632 -0.1061 0.1196 Uij
H(10c) 0.3583 -0.8784 -0.0512 0.1196 Uij
H(11) 0.4432 -0.6682 -0.1297 0.0932 Uij
H(12) 0.5030 -0.4400 -0.1210 0.0942 Uij
H(21a) 0.4309 0.4319 0.2002 0.0786 Uij
H(21b) 0.3232 0.4701 0.1711 0.0786 Uij
H(21c) 0.3581 0.5415 0.2203 0.0786 Uij
H(31a) 0.1000 0.3361 0.2472 0.0708 Uij
H(31b) 0.1017 0.3102 0.1932 0.0708 Uij
H(31c) 0.1070 0.1812 0.2280 0.0708 Uij
H(41a) 0.3638 0.0911 0.2923 0.0751 Uij
H(41b) 0.4569 0.1882 0.2837 0.0751 Uij
H(41c) 0.3829 0.2353 0.3195 0.0751 Uij

loop_
_atom_type_symbol
_atom_type_scat_dispersion_real
_atom_type_scat_dispersion_imag
_atom_type_scat_source
C 0.003 0.002 'International Tables'
H 0.000 0.000 'International Tables'
N 0.006 0.003 'International Tables'
O 0.011 0.006 'International Tables'
Sn -0.654 1.425 'International Tables'

loop_
_geom_angle_atom_site_label_1
_geom_angle_atom_site_label_2
_geom_angle_atom_site_label_3
_geom_angle_site_symmetry_3
_geom_angle
_geom_angle_publ_flag
O(1) Sn O(2) 6_555 174.30(10) yes
O(1) Sn C(21) ? 88.30(10) yes
O(1) Sn C(31) ? 98.70(10) yes
O(1) Sn C(41) ? 96.50(10) yes
O(2) Sn C(21) ? 86.30(10) yes
O(2) Sn C(31) ? 82.00(10) yes
O(2) Sn C(41) ? 87.70(10) yes
C(21) Sn C(31) ? 117.9(2) yes
C(21) Sn C(41) ? 115.9(2) yes
C(31) Sn C(41) ? 124.2(2) yes
Sn O(1) C(1) ? 123.2(2) yes
Sn O(2) C(1) ? 155.6(3) yes
N(2) N(1) C(5) ? 114.8(3) yes
N(1) N(2) C(8) ? 115.1(4) yes
O(1) C(1) O(2) ? 122.8(4) yes
O(1) C(1) C(2) ? 115.6(3) yes
O(2) C(1) C(2) ? 121.6(4) yes
C(1) C(2) C(3) ? 120.2(4) no
C(1) C(2) C(7) ? 121.1(4) no
C(3) C(2) C(7) ? 118.6(4) no
C(2) C(3) C(4) ? 121.3(4) no
C(3) C(4) C(5) ? 119.5(4) no
N(1) C(5) C(4) ? 123.6(4) no
N(1) C(5) C(6) ? 116.6(4) no
C(4) C(5) C(6) ? 119.8(4) no
C(5) C(6) C(7) ? 120.4(4) no
C(2) C(7) C(6) ? 120.3(4) no
N(2) C(8) C(9) ? 114.5(4) no
N(2) C(8) C(13) ? 125.5(5) no
C(9) C(8) C(13) ? 119.9(4) no
C(8) C(9) C(10) ? 122.6(5) no
C(9) C(10) C(10') ? 121.8(5) no
C(9) C(10) C(11) ? 116.2(5) no
C(10') C(10) C(11) ? 121.9(5) no
C(10) C(11) C(12) ? 122.5(4) no
C(11) C(12) C(13) ? 121.2(5) no
O(3) C(13) C(8) ? 122.7(4) no
O(3) C(13) C(12) ? 119.7(5) no
C(8) C(13) C(12) ? 117.6(5) no

loop_
_geom_bond_atom_site_label_1
_geom_bond_atom_site_label_2
_geom_bond_site_symmetry_2
_geom_bond_distance
_geom_bond_publ_flag
Sn O(1) ? 2.139(3) yes
Sn O(2) 6_555 2.497(3) yes
Sn C(21) ? 2.115(4) yes
Sn C(31) ? 2.131(4) yes
Sn C(41) ? 2.119(4) yes
O(1) C(1) ? 1.283(5) yes
O(2) C(1) ? 1.241(4) yes
O(3) C(13) ? 1.340(6) yes
N(1) N(2) ? 1.255(5) yes
N(1) C(5) ? 1.430(5) yes
N(2) C(8) ? 1.405(5) yes
C(1) C(2) ? 1.497(5) yes
C(2) C(3) ? 1.393(5) no
C(2) C(7) ? 1.378(5) no
C(3) C(4) ? 1.377(5) no
C(4) C(5) ? 1.378(5) no
C(5) C(6) ? 1.383(6) no
C(6) C(7) ? 1.384(5) no
C(8) C(9) ? 1.389(6) no
C(8) C(13) ? 1.404(6) no
C(9) C(10) ? 1.389(6) no
C(10) C(10') ? 1.498(8) no
C(10) C(11) ? 1.387(7) no
C(11) C(12) ? 1.372(8) no
C(12) C(13) ? 1.389(6) no
